data_4506292
loop_
_publ_author_name
'Chandrasekhar, Vadapalli'
'Mohapatra, Chandrajeet'
'Butcher, Ray J.'

_publ_section_title
;
 Synthesis of One- and Two-Dimensional Coordination Polymers Containing
 Organotin Macrocycles. Reactions of (n-Bu3Sn)2O with Pyridine
 Dicarboxylic Acids. Structure-Directing Role of the Ancillary
 4,4&#x2032;-Bipyridine Ligand
;
_journal_issue 6
_journal_name_full 'Crystal Growth &amp; Design'
_journal_page_first 3285
_journal_paper_doi 10.1021/cg3004189
_journal_volume 12
_journal_year 2012
_chemical_formula_sum 'C27 H49 N O5 Sn2'
_chemical_formula_weight 705.05
_chemical_name_systematic
; 
 ? 
;
_space_group_IT_number 2
_symmetry_space_group_name_Hall '-P 1'
_symmetry_space_group_name_H-M 'P -1'
_atom_sites_solution_hydrogens geom
_atom_sites_solution_primary direct
_atom_sites_solution_secondary difmap
_audit_creation_method SHELXL-97
_cell_angle_alpha 65.629(5)
_cell_angle_beta 66.635(5)
_cell_angle_gamma 65.246(5)
_cell_formula_units_Z 2
_cell_length_a 12.007(5)
_cell_length_b 12.451(5)
_cell_length_c 12.779(5)
_cell_measurement_temperature 293(2)
_cell_volume 1521.4(11)
_computing_structure_refinement 'SHELXL-97 (Sheldrick, 1997)'
_computing_structure_solution 'SHELXS-97 (Sheldrick, 1990)'
_diffrn_ambient_temperature 293(2)
_diffrn_measured_fraction_theta_full 0.968
_diffrn_measured_fraction_theta_max 0.968
_diffrn_radiation_monochromator graphite
_diffrn_radiation_source 'fine-focus sealed tube'
_diffrn_radiation_type MoK\a
_diffrn_radiation_wavelength 0.71069
_diffrn_reflns_av_R_equivalents 0.0239
_diffrn_reflns_av_sigmaI/netI 0.0517
_diffrn_reflns_limit_h_max 14
_diffrn_reflns_limit_h_min -14
_diffrn_reflns_limit_k_max 8
_diffrn_reflns_limit_k_min -15
_diffrn_reflns_limit_l_max 15
_diffrn_reflns_limit_l_min -15
_diffrn_reflns_number 8344
_diffrn_reflns_theta_full 26.00
_diffrn_reflns_theta_max 26.00
_diffrn_reflns_theta_min 2.11
_exptl_absorpt_coefficient_mu 1.675
_exptl_absorpt_correction_T_max 1
_exptl_absorpt_correction_T_min 0.655417
_exptl_absorpt_correction_type multi-scan
_exptl_absorpt_process_details 'Sadabs (Sheldrick, 1996)'
_exptl_crystal_colour colourless
_exptl_crystal_density_diffrn 1.539
_exptl_crystal_density_method 'not measured'
_exptl_crystal_description block
_exptl_crystal_F_000 716
_exptl_crystal_size_max .23
_exptl_crystal_size_mid .17
_exptl_crystal_size_min .12
_refine_diff_density_max 1.545
_refine_diff_density_min -0.901
_refine_diff_density_rms 0.147
_refine_ls_extinction_method none
_refine_ls_goodness_of_fit_ref 1.049
_refine_ls_hydrogen_treatment mixed
_refine_ls_matrix_type full
_refine_ls_number_parameters 325
_refine_ls_number_reflns 5784
_refine_ls_number_restraints 0
_refine_ls_restrained_S_all 1.049
_refine_ls_R_factor_all 0.0550
_refine_ls_R_factor_gt 0.0415
_refine_ls_shift/su_max 0.001
_refine_ls_shift/su_mean 0.000
_refine_ls_structure_factor_coef Fsqd
_refine_ls_weighting_details 'calc w=1/[\s^2^(Fo^2^)+(0.0555P)^2^+0.0000P] where P=(Fo^2^+2Fc^2^)/3'
_refine_ls_weighting_scheme calc
_refine_ls_wR_factor_gt 0.0962
_refine_ls_wR_factor_ref 0.1049
_reflns_number_gt 4594
_reflns_number_total 5784
_reflns_threshold_expression >2sigma(I)
_cod_data_source_file cg3004189_si_001.cif
_cod_data_source_block compound-1
_cod_database_code 4506292

loop_
_symmetry_equiv_pos_as_xyz
'x, y, z'
'-x, -y, -z'

loop_
_atom_site_label
_atom_site_type_symbol
_atom_site_fract_x
_atom_site_fract_y
_atom_site_fract_z
_atom_site_U_iso_or_equiv
_atom_site_adp_type
_atom_site_occupancy
_atom_site_symmetry_multiplicity
_atom_site_calc_flag
_atom_site_refinement_flags
Sn1 Sn 0.29008(3) -0.02999(3) 0.14673(3) 0.01876(11) Uani 1 1 d .
Sn2 Sn 0.17866(3) 0.34272(3) -0.02411(3) 0.01776(11) Uani 1 1 d .
O1 O 0.4244(3) -0.2460(3) 0.2182(3) 0.0217(7) Uani 1 1 d .
O2 O 0.6201(3) -0.2451(3) 0.0967(3) 0.0201(7) Uani 1 1 d .
O3 O -0.0421(3) 0.4030(3) 0.0902(3) 0.0196(7) Uani 1 1 d .
O4 O -0.0484(3) 0.2228(3) 0.2344(3) 0.0258(8) Uani 1 1 d .
O5 O 0.1786(3) 0.1609(3) 0.0862(3) 0.0241(8) Uani 1 1 d .
N1 N 0.7129(3) -0.4882(4) 0.1938(3) 0.0181(8) Uani 1 1 d .
C1 C 0.5397(4) -0.2983(4) 0.1818(4) 0.0181(10) Uani 1 1 d .
C2 C 0.5908(4) -0.4332(4) 0.2435(4) 0.0175(10) Uani 1 1 d .
C3 C 0.5176(4) -0.4962(4) 0.3452(4) 0.0209(10) Uani 1 1 d .
H3 H 0.4325 -0.4565 0.3767 0.025 Uiso 1 1 calc R
C4 C 0.5735(4) -0.6203(5) 0.3996(4) 0.0259(11) Uani 1 1 d .
H4 H 0.5276 -0.6644 0.4698 0.031 Uiso 1 1 calc R
C5 C 0.6984(4) -0.6764(5) 0.3470(4) 0.0239(11) Uani 1 1 d .
H5 H 0.7375 -0.7597 0.3805 0.029 Uiso 1 1 calc R
C6 C 0.7649(4) -0.6082(4) 0.2445(4) 0.0167(9) Uani 1 1 d .
C7 C -0.0947(4) 0.3302(5) 0.1856(4) 0.0167(10) Uani 1 1 d .
C8 C 0.4310(4) 0.0241(4) 0.1554(4) 0.0221(10) Uani 1 1 d .
H8A H 0.5107 -0.0427 0.1500 0.026 Uiso 1 1 calc R
H8B H 0.4442 0.0955 0.0874 0.026 Uiso 1 1 calc R
C9 C 0.3959(5) 0.0562(5) 0.2687(4) 0.0270(11) Uani 1 1 d .
H9A H 0.3081 0.1086 0.2835 0.032 Uiso 1 1 calc R
H9B H 0.4490 0.1033 0.2572 0.032 Uiso 1 1 calc R
C10 C 0.4111(5) -0.0574(5) 0.3789(4) 0.0283(12) Uani 1 1 d .
H10A H 0.3668 -0.1101 0.3847 0.034 Uiso 1 1 calc R
H10B H 0.5007 -0.1043 0.3686 0.034 Uiso 1 1 calc R
C11 C 0.3598(6) -0.0237(6) 0.4944(5) 0.0391(14) Uani 1 1 d .
H11A H 0.3894 0.0418 0.4836 0.059 Uiso 1 1 calc R
H11B H 0.3893 -0.0949 0.5566 0.059 Uiso 1 1 calc R
H11C H 0.2684 0.0032 0.5159 0.059 Uiso 1 1 calc R
C12 C 0.1408(4) -0.0671(4) 0.3075(4) 0.0217(10) Uani 1 1 d .
H12A H 0.1355 -0.0246 0.3590 0.026 Uiso 1 1 calc R
H12B H 0.0609 -0.0301 0.2861 0.026 Uiso 1 1 calc R
C13 C 0.1515(4) -0.2012(4) 0.3799(4) 0.0225(11) Uani 1 1 d .
H13A H 0.2291 -0.2385 0.4053 0.027 Uiso 1 1 calc R
H13B H 0.1584 -0.2453 0.3292 0.027 Uiso 1 1 calc R
C14 C 0.0392(5) -0.2171(5) 0.4893(4) 0.0266(11) Uani 1 1 d .
H14A H 0.0355 -0.1780 0.5429 0.032 Uiso 1 1 calc R
H14B H -0.0391 -0.1758 0.4649 0.032 Uiso 1 1 calc R
C15 C 0.0489(5) -0.3517(5) 0.5548(5) 0.0328(13) Uani 1 1 d .
H15A H 0.0515 -0.3905 0.5024 0.049 Uiso 1 1 calc R
H15B H -0.0238 -0.3577 0.6228 0.049 Uiso 1 1 calc R
H15C H 0.1252 -0.3925 0.5809 0.049 Uiso 1 1 calc R
C16 C 0.2925(4) -0.0847(5) 0.0088(4) 0.0249(11) Uani 1 1 d .
H16A H 0.3080 -0.0209 -0.0664 0.030 Uiso 1 1 calc R
H16B H 0.3625 -0.1600 0.0026 0.030 Uiso 1 1 calc R
C17 C 0.1686(5) -0.1071(5) 0.0288(4) 0.0270(11) Uani 1 1 d .
H17A H 0.1535 -0.1710 0.1040 0.032 Uiso 1 1 calc R
H17B H 0.0987 -0.0318 0.0356 0.032 Uiso 1 1 calc R
C18 C 0.1678(5) -0.1460(5) -0.0699(5) 0.0323(12) Uani 1 1 d .
H18A H 0.2361 -0.2225 -0.0754 0.039 Uiso 1 1 calc R
H18B H 0.0880 -0.1622 -0.0482 0.039 Uiso 1 1 calc R
C19 C 0.1838(6) -0.0496(6) -0.1915(5) 0.0384(14) Uani 1 1 d .
H19A H 0.1192 0.0278 -0.1860 0.058 Uiso 1 1 calc R
H19B H 0.1761 -0.0766 -0.2479 0.058 Uiso 1 1 calc R
H19C H 0.2663 -0.0390 -0.2173 0.058 Uiso 1 1 calc R
C20 C 0.1052(4) 0.3431(5) -0.1506(4) 0.0216(10) Uani 1 1 d .
H20A H 0.0539 0.2871 -0.1102 0.026 Uiso 1 1 calc R
H20B H 0.0487 0.4255 -0.1772 0.026 Uiso 1 1 calc R
C21 C 0.2017(5) 0.3067(5) -0.2603(4) 0.0265(11) Uani 1 1 d .
H21A H 0.2579 0.2238 -0.2349 0.032 Uiso 1 1 calc R
H21B H 0.2532 0.3625 -0.3018 0.032 Uiso 1 1 calc R
C22 C 0.1416(5) 0.3099(5) -0.3472(4) 0.0259(11) Uani 1 1 d .
H22A H 0.0717 0.3860 -0.3588 0.031 Uiso 1 1 calc R
H22B H 0.1069 0.2412 -0.3126 0.031 Uiso 1 1 calc R
C23 C 0.2372(5) 0.3020(6) -0.4688(5) 0.0434(16) Uani 1 1 d .
H23A H 0.2674 0.3729 -0.5060 0.065 Uiso 1 1 calc R
H23B H 0.1962 0.3002 -0.5187 0.065 Uiso 1 1 calc R
H23C H 0.3078 0.2280 -0.4576 0.065 Uiso 1 1 calc R
C24 C 0.2140(4) 0.3969(4) 0.0942(4) 0.0208(10) Uani 1 1 d .
H24A H 0.1628 0.4824 0.0890 0.025 Uiso 1 1 calc R
H24B H 0.1839 0.3473 0.1749 0.025 Uiso 1 1 calc R
C25 C 0.3516(5) 0.3864(5) 0.0752(4) 0.0256(11) Uani 1 1 d .
H25A H 0.3801 0.4422 -0.0022 0.031 Uiso 1 1 calc R
H25B H 0.4050 0.3028 0.0742 0.031 Uiso 1 1 calc R
C26 C 0.3700(5) 0.4166(5) 0.1710(5) 0.0319(12) Uani 1 1 d .
H26A H 0.3403 0.3618 0.2486 0.038 Uiso 1 1 calc R
H26B H 0.4602 0.4006 0.1572 0.038 Uiso 1 1 calc R
C27 C 0.3004(6) 0.5489(6) 0.1728(6) 0.0496(17) Uani 1 1 d .
H27A H 0.3304 0.6038 0.0968 0.074 Uiso 1 1 calc R
H27B H 0.3159 0.5623 0.2340 0.074 Uiso 1 1 calc R
H27C H 0.2107 0.5648 0.1889 0.074 Uiso 1 1 calc R
H1B H 0.128(5) 0.153(5) 0.140(5) 0.022(16) Uiso 1 1 d .

loop_
_atom_site_aniso_label
_atom_site_aniso_U_11
_atom_site_aniso_U_22
_atom_site_aniso_U_33
_atom_site_aniso_U_23
_atom_site_aniso_U_13
_atom_site_aniso_U_12
Sn1 0.01292(17) 0.01595(19) 0.02289(19) -0.00654(14) -0.00284(13) -0.00139(13)
Sn2 0.01253(17) 0.01533(18) 0.02062(18) -0.00657(14) -0.00272(13) -0.00033(13)
O1 0.0124(16) 0.0176(18) 0.0250(17) -0.0063(14) -0.0020(13) 0.0020(14)
O2 0.0140(16) 0.0174(18) 0.0233(17) -0.0067(14) -0.0032(13) -0.0008(14)
O3 0.0109(15) 0.0184(17) 0.0229(17) -0.0067(14) -0.0016(13) -0.0007(13)
O4 0.0148(16) 0.0188(19) 0.0301(19) -0.0092(16) 0.0028(14) 0.0008(14)
O5 0.0134(17) 0.023(2) 0.0250(19) -0.0088(16) 0.0027(15) -0.0018(15)
N1 0.0131(18) 0.016(2) 0.024(2) -0.0094(17) -0.0047(15) 0.0006(16)
C1 0.017(2) 0.018(2) 0.020(2) -0.007(2) -0.0060(19) -0.003(2)
C2 0.011(2) 0.014(2) 0.023(2) -0.0052(19) -0.0070(18) 0.0026(18)
C3 0.011(2) 0.019(3) 0.027(3) -0.011(2) -0.0008(19) 0.0007(19)
C4 0.017(2) 0.024(3) 0.023(3) -0.003(2) 0.0006(19) -0.004(2)
C5 0.022(3) 0.016(3) 0.026(3) -0.005(2) -0.006(2) 0.000(2)
C6 0.015(2) 0.015(2) 0.019(2) -0.0053(19) -0.0070(18) -0.0015(19)
C7 0.012(2) 0.031(3) 0.011(2) -0.012(2) 0.0022(17) -0.011(2)
C8 0.017(2) 0.017(3) 0.027(3) -0.006(2) -0.008(2) 0.000(2)
C9 0.023(3) 0.020(3) 0.036(3) -0.009(2) -0.011(2) -0.001(2)
C10 0.027(3) 0.026(3) 0.029(3) -0.002(2) -0.011(2) -0.007(2)
C11 0.051(4) 0.037(3) 0.029(3) -0.003(3) -0.012(3) -0.017(3)
C12 0.016(2) 0.021(3) 0.021(2) -0.006(2) -0.0027(18) -0.003(2)
C13 0.017(2) 0.017(3) 0.029(3) -0.006(2) -0.007(2) -0.001(2)
C14 0.021(2) 0.022(3) 0.029(3) -0.007(2) -0.003(2) -0.004(2)
C15 0.031(3) 0.032(3) 0.030(3) 0.001(2) -0.008(2) -0.015(3)
C16 0.019(2) 0.027(3) 0.028(3) -0.014(2) -0.002(2) -0.004(2)
C17 0.022(3) 0.029(3) 0.028(3) -0.008(2) -0.005(2) -0.010(2)
C18 0.029(3) 0.032(3) 0.038(3) -0.011(3) -0.010(2) -0.011(2)
C19 0.039(3) 0.050(4) 0.030(3) -0.016(3) -0.005(2) -0.018(3)
C20 0.016(2) 0.024(3) 0.027(3) -0.009(2) -0.0058(19) -0.006(2)
C21 0.022(3) 0.029(3) 0.030(3) -0.014(2) -0.006(2) -0.004(2)
C22 0.027(3) 0.021(3) 0.031(3) -0.010(2) -0.007(2) -0.008(2)
C23 0.032(3) 0.064(4) 0.040(3) -0.033(3) -0.005(3) -0.007(3)
C24 0.021(2) 0.020(3) 0.019(2) -0.007(2) -0.0062(19) -0.001(2)
C25 0.022(3) 0.026(3) 0.028(3) -0.010(2) -0.006(2) -0.005(2)
C26 0.026(3) 0.035(3) 0.037(3) -0.014(3) -0.011(2) -0.006(2)
C27 0.055(4) 0.042(4) 0.067(4) -0.028(3) -0.035(4) -0.001(3)

loop_
_atom_type_symbol
_atom_type_description
_atom_type_scat_dispersion_real
_atom_type_scat_dispersion_imag
_atom_type_scat_source
C C 0.0033 0.0016 'International Tables Vol C Tables 4.2.6.8 and 6.1.1.4'
H H 0.0000 0.0000 'International Tables Vol C Tables 4.2.6.8 and 6.1.1.4'
N N 0.0061 0.0033 'International Tables Vol C Tables 4.2.6.8 and 6.1.1.4'
O O 0.0106 0.0060 'International Tables Vol C Tables 4.2.6.8 and 6.1.1.4'
Sn Sn -0.6537 1.4246 'International Tables Vol C Tables 4.2.6.8 and 6.1.1.4'

loop_
_geom_angle_atom_site_label_1
_geom_angle_atom_site_label_2
_geom_angle_atom_site_label_3
_geom_angle
_geom_angle_site_symmetry_1
_geom_angle_site_symmetry_3
C8 Sn1 C16 128.19(18) . .
C8 Sn1 C12 117.37(19) . .
C16 Sn1 C12 113.46(19) . .
C8 Sn1 O5 91.61(16) . .
C16 Sn1 O5 95.82(17) . .
C12 Sn1 O5 92.34(16) . .
C8 Sn1 O1 85.85(15) . .
C16 Sn1 O1 86.11(16) . .
C12 Sn1 O1 88.45(14) . .
O5 Sn1 O1 177.43(12) . .
O5 Sn2 C24 97.47(17) . .
O5 Sn2 C20 95.49(17) . .
C24 Sn2 C20 162.85(18) . .
O5 Sn2 O2 81.86(12) . 2_655
C24 Sn2 O2 95.57(15) . 2_655
C20 Sn2 O2 97.35(15) . 2_655
O5 Sn2 O3 84.81(12) . .
C24 Sn2 O3 84.34(15) . .
C20 Sn2 O3 85.70(15) . .
O2 Sn2 O3 166.54(11) 2_655 .
O5 Sn2 N1 150.71(12) . 2_655
C24 Sn2 N1 88.61(16) . 2_655
C20 Sn2 N1 85.55(16) . 2_655
O2 Sn2 N1 69.01(12) 2_655 2_655
O3 Sn2 N1 124.40(11) . 2_655
C1 O1 Sn1 131.3(3) . .
C1 O2 Sn2 124.5(3) . 2_655
C7 O3 Sn2 124.4(3) . .
Sn2 O5 Sn1 147.11(18) . .
C6 N1 C2 118.6(4) . .
C6 N1 Sn2 127.5(3) . 2_655
C2 N1 Sn2 113.6(3) . 2_655
O1 C1 O2 125.2(4) . .
O1 C1 C2 117.7(4) . .
O2 C1 C2 117.1(4) . .
N1 C2 C3 122.3(4) . .
N1 C2 C1 115.4(4) . .
C3 C2 C1 122.3(4) . .
C2 C3 C4 118.7(4) . .
C5 C4 C3 118.5(4) . .
C6 C5 C4 119.5(4) . .
N1 C6 C5 122.3(4) . .
N1 C6 C7 117.8(4) . 1_645
C5 C6 C7 119.9(4) . 1_645
O4 C7 O3 128.7(4) . .
O4 C7 C6 116.9(4) . 1_465
O3 C7 C6 114.5(4) . 1_465
C9 C8 Sn1 113.0(3) . .
C8 C9 C10 113.7(4) . .
C11 C10 C9 113.1(4) . .
C13 C12 Sn1 117.8(3) . .
C12 C13 C14 113.5(4) . .
C15 C14 C13 112.1(4) . .
C17 C16 Sn1 113.4(3) . .
C18 C17 C16 114.4(4) . .
C19 C18 C17 113.5(5) . .
C21 C20 Sn2 116.8(3) . .
C20 C21 C22 113.7(4) . .
C21 C22 C23 112.6(4) . .
C25 C24 Sn2 117.3(3) . .
C24 C25 C26 113.7(4) . .
C27 C26 C25 113.3(5) . .

loop_
_geom_bond_atom_site_label_1
_geom_bond_atom_site_label_2
_geom_bond_distance
_geom_bond_site_symmetry_2
Sn1 C8 2.120(5) .
Sn1 C16 2.122(5) .
Sn1 C12 2.153(4) .
Sn1 O5 2.163(4) .
Sn1 O1 2.485(3) .
Sn2 O5 2.117(4) .
Sn2 C24 2.124(5) .
Sn2 C20 2.125(5) .
Sn2 O2 2.207(3) 2_655
Sn2 O3 2.427(3) .
Sn2 N1 2.484(4) 2_655
O1 C1 1.242(5) .
O2 C1 1.288(5) .
O2 Sn2 2.207(3) 2_655
O3 C7 1.290(5) .
O4 C7 1.204(6) .
N1 C6 1.335(6) .
N1 C2 1.343(5) .
N1 Sn2 2.484(4) 2_655
C1 C2 1.499(6) .
C2 C3 1.381(6) .
C3 C4 1.391(7) .
C4 C5 1.379(6) .
C5 C6 1.376(6) .
C6 C7 1.544(6) 1_645
C7 C6 1.544(6) 1_465
C8 C9 1.511(7) .
C9 C10 1.536(7) .
C10 C11 1.519(7) .
C12 C13 1.517(7) .
C13 C14 1.520(6) .
C14 C15 1.510(7) .
C16 C17 1.531(7) .
C17 C18 1.530(7) .
C18 C19 1.519(7) .
C20 C21 1.519(6) .
C21 C22 1.526(7) .
C22 C23 1.536(7) .
C24 C25 1.528(6) .
C25 C26 1.533(7) .
C26 C27 1.509(8) .
